data_2217542
loop_
_publ_author_name
'Sun, Hong-Shun'
'Xu, Ye-Ming'
'He, Wei'
'Tang, Shi-Gui'
'Guo, Cheng'

_publ_section_title
;
 (<i>Z</i>)-5-(4-Fluorobenzylidene)-1,3-thiazolidine-2,4-dione
;
_journal_coeditor_code HK2407
_journal_issue 2
_journal_name_full 'Acta Crystallographica Section E'
_journal_page_first o524
_journal_page_last o524
_journal_paper_doi 10.1107/S1600536807068316
_journal_volume 64
_journal_year 2008
_chemical_formula_iupac 'C10 H6 F N O2 S'
_chemical_formula_moiety 'C10 H6 F N O2 S'
_chemical_formula_sum 'C10 H6 F N O2 S'
_chemical_formula_weight 223.22
_chemical_name_systematic
;
(Z)-5-(4-Fluorobenzylidene)-1,3-thiazolidine-2,4-dione
;
_space_group_IT_number 43
_symmetry_cell_setting orthorhombic
_symmetry_space_group_name_Hall 'F 2 -2d'
_symmetry_space_group_name_H-M 'F d d 2'
_atom_sites_solution_hydrogens geom
_atom_sites_solution_primary direct
_atom_sites_solution_secondary difmap
_audit_creation_method SHELXL-97
_cell_angle_alpha 90.00
_cell_angle_beta 90.00
_cell_angle_gamma 90.00
_cell_formula_units_Z 16
_cell_length_a 26.519(5)
_cell_length_b 36.509(7)
_cell_length_c 3.8490(8)
_cell_measurement_reflns_used 25
_cell_measurement_temperature 294(2)
_cell_measurement_theta_max 13
_cell_measurement_theta_min 9
_cell_volume 3726.5(13)
_computing_cell_refinement 'CAD-4 Software (Enraf--Nonius, 1989)'
_computing_data_collection 'CAD-4 Software (Enraf--Nonius, 1989)'
_computing_data_reduction 'XCAD4 (Harms & Wocadlo, 1995)'
_computing_molecular_graphics 'SHELXTL (Siemens, 1996)'
_computing_publication_material 'SHELXL97 (Sheldrick, 2008)'
_computing_structure_refinement 'SHELXL97 (Sheldrick, 2008)'
_computing_structure_solution 'SHELXS97 (Sheldrick, 2008)'
_diffrn_ambient_temperature 294(2)
_diffrn_measured_fraction_theta_full 0.998
_diffrn_measured_fraction_theta_max 0.998
_diffrn_measurement_device_type 'Enraf--Nonius CAD-4'
_diffrn_measurement_method \w/2\q
_diffrn_radiation_monochromator graphite
_diffrn_radiation_source 'fine-focus sealed tube'
_diffrn_radiation_type MoK\a
_diffrn_radiation_wavelength 0.71073
_diffrn_reflns_av_R_equivalents 0.0422
_diffrn_reflns_av_sigmaI/netI 0.0918
_diffrn_reflns_limit_h_max 32
_diffrn_reflns_limit_h_min 0
_diffrn_reflns_limit_k_max 44
_diffrn_reflns_limit_k_min 0
_diffrn_reflns_limit_l_max 0
_diffrn_reflns_limit_l_min -4
_diffrn_reflns_number 2087
_diffrn_reflns_theta_full 25.99
_diffrn_reflns_theta_max 25.99
_diffrn_reflns_theta_min 1.90
_diffrn_standards_decay_% 0
_diffrn_standards_interval_time 120
_diffrn_standards_number 3
_exptl_absorpt_coefficient_mu 0.338
_exptl_absorpt_correction_T_max 0.9670
_exptl_absorpt_correction_T_min 0.9054
_exptl_absorpt_correction_type psi-scan
_exptl_absorpt_process_details '(North <i>et al.</i>,  1968)'
_exptl_crystal_colour colorles
_exptl_crystal_density_diffrn 1.591
_exptl_crystal_density_method 'not measured'
_exptl_crystal_description block
_exptl_crystal_F_000 1824
_exptl_crystal_size_max 0.30
_exptl_crystal_size_mid 0.10
_exptl_crystal_size_min 0.10
_refine_diff_density_max 0.375
_refine_diff_density_min -0.658
_refine_ls_abs_structure_details 'Flack (1983), no Friedel pairs'
_refine_ls_abs_structure_Flack 0.0(2)
_refine_ls_extinction_method none
_refine_ls_goodness_of_fit_ref 1.042
_refine_ls_hydrogen_treatment constr
_refine_ls_matrix_type full
_refine_ls_number_parameters 136
_refine_ls_number_reflns 1059
_refine_ls_number_restraints 1
_refine_ls_restrained_S_all 1.042
_refine_ls_R_factor_all 0.0868
_refine_ls_R_factor_gt 0.0531
_refine_ls_shift/su_max 0.000
_refine_ls_shift/su_mean 0.000
_refine_ls_structure_factor_coef Fsqd
_refine_ls_weighting_details 'calc w=1/[\s^2^(Fo^2^)+(0.05P)^2^+3P] where P=(Fo^2^+2Fc^2^)/3'
_refine_ls_weighting_scheme calc
_refine_ls_wR_factor_gt 0.1060
_refine_ls_wR_factor_ref 0.1207
_reflns_number_gt 790
_reflns_number_total 1059
_reflns_threshold_expression I>2\s(I)
_cod_data_source_file hk2407.cif
_cod_data_source_block I
_cod_original_cell_volume 3726.6(13)
_cod_database_code 2217542
_cod_database_fobs_code 2217542

loop_
_symmetry_equiv_pos_as_xyz
x,y,z
-x,-y,z
1/4-x,1/4+y,1/4+z
3/4+x,3/4-y,1/4+z
x,1/2+y,1/2+z
-x,1/2-y,1/2+z
1/4-x,3/4+y,3/4+z
3/4+x,1/4-y,3/4+z
1/2+x,y,1/2+z
1/2-x,-y,1/2+z
3/4-x,1/4+y,3/4+z
1/4+x,3/4-y,3/4+z
1/2+x,1/2+y,z
1/2-x,1/2-y,z
3/4-x,3/4+y,1/4+z
1/4+x,1/4-y,1/4+z

loop_
_atom_site_type_symbol
_atom_site_label
_atom_site_fract_x
_atom_site_fract_y
_atom_site_fract_z
_atom_site_U_iso_or_equiv
_atom_site_adp_type
_atom_site_calc_flag
_atom_site_refinement_flags
_atom_site_occupancy
S S 0.08943(4) -0.00189(3) -0.0089(5) 0.0379(3) Uani d . 1
F F -0.06109(11) 0.13395(8) 0.6207(12) 0.0681(12) Uani d . 1
O O1 0.13745(13) -0.05739(9) -0.3062(14) 0.0619(12) Uani d . 1
O O2 0.21942(10) 0.03754(8) 0.2142(14) 0.0493(10) Uani d . 1
N N 0.18501(14) -0.01228(9) -0.0627(14) 0.0425(11) Uani d . 1
H H0A 0.2136 -0.0219 -0.1150 0.051 Uiso calc R 1
C C1 -0.01787(17) 0.11646(12) 0.5430(15) 0.0416(12) Uani d . 1
C C2 0.02675(18) 0.13443(12) 0.5921(16) 0.0484(15) Uani d . 1
H H2A 0.0273 0.1584 0.6744 0.058 Uiso calc R 1
C C3 0.07078(19) 0.11621(11) 0.5166(17) 0.0444(13) Uani d . 1
H H3A 0.1015 0.1278 0.5559 0.053 Uiso calc R 1
C C4 0.07035(16) 0.08082(10) 0.3826(13) 0.0346(11) Uani d . 1
C C5 0.02378(16) 0.06382(12) 0.3314(15) 0.0400(12) Uani d . 1
H H5A 0.0225 0.0402 0.2421 0.048 Uiso calc R 1
C C6 -0.02016(15) 0.08195(12) 0.4125(16) 0.0452(14) Uani d . 1
H H6A -0.0512 0.0707 0.3782 0.054 Uiso calc R 1
C C7 0.11827(16) 0.06366(11) 0.3095(14) 0.0352(10) Uani d . 1
H H7A 0.1462 0.0772 0.3782 0.042 Uiso calc R 1
C C8 0.12929(15) 0.03151(11) 0.1597(14) 0.0317(10) Uani d . 1
C C9 0.18224(17) 0.02026(11) 0.1107(15) 0.0370(12) Uani d . 1
C C10 0.14053(17) -0.02927(12) -0.1510(17) 0.0450(13) Uani d . 1

loop_
_atom_site_aniso_label
_atom_site_aniso_U_11
_atom_site_aniso_U_22
_atom_site_aniso_U_33
_atom_site_aniso_U_12
_atom_site_aniso_U_13
_atom_site_aniso_U_23
S 0.0303(5) 0.0391(5) 0.0444(6) -0.0005(4) 0.0015(7) -0.0028(6)
F 0.0400(16) 0.0705(18) 0.094(3) 0.0212(14) 0.003(2) -0.024(2)
O1 0.058(2) 0.0465(17) 0.081(3) 0.0105(16) 0.000(3) -0.026(2)
O2 0.0267(16) 0.0444(16) 0.077(3) 0.0002(12) -0.0039(19) 0.001(2)
N 0.0295(18) 0.0403(18) 0.058(3) 0.0068(15) 0.001(2) 0.001(2)
C1 0.033(2) 0.051(2) 0.041(3) 0.012(2) 0.003(2) -0.009(3)
C2 0.047(3) 0.042(2) 0.056(4) 0.012(2) -0.009(3) -0.018(3)
C3 0.047(3) 0.036(2) 0.050(3) -0.0028(19) -0.002(3) -0.007(3)
C4 0.031(2) 0.036(2) 0.036(3) 0.0030(17) -0.002(2) -0.002(2)
C5 0.035(2) 0.038(2) 0.047(3) 0.0012(17) -0.001(2) -0.006(2)
C6 0.0209(18) 0.056(3) 0.058(4) -0.0019(18) 0.007(2) -0.018(3)
C7 0.030(2) 0.042(2) 0.033(3) -0.0057(17) 0.000(2) 0.008(2)
C8 0.024(2) 0.040(2) 0.031(3) 0.0007(16) -0.003(2) 0.009(2)
C9 0.032(2) 0.037(2) 0.042(3) 0.0039(18) -0.001(2) 0.011(2)
C10 0.038(2) 0.042(2) 0.055(4) 0.0065(19) -0.002(3) 0.002(3)

loop_
_atom_type_symbol
_atom_type_description
_atom_type_scat_dispersion_real
_atom_type_scat_dispersion_imag
_atom_type_scat_source
C C 0.0033 0.0016 'International Tables Vol C Tables 4.2.6.8 and 6.1.1.4'
H H 0.0000 0.0000 'International Tables Vol C Tables 4.2.6.8 and 6.1.1.4'
N N 0.0061 0.0033 'International Tables Vol C Tables 4.2.6.8 and 6.1.1.4'
O O 0.0106 0.0060 'International Tables Vol C Tables 4.2.6.8 and 6.1.1.4'
F F 0.0171 0.0103 'International Tables Vol C Tables 4.2.6.8 and 6.1.1.4'
S S 0.1246 0.1234 'International Tables Vol C Tables 4.2.6.8 and 6.1.1.4'

loop_
_geom_angle_atom_site_label_1
_geom_angle_atom_site_label_2
_geom_angle_atom_site_label_3
_geom_angle
C8 S C10 92.6(2)
C9 N C10 117.9(4)
C9 N H0A 121.1
C10 N H0A 121.1
F C1 C6 119.0(4)
F C1 C2 118.6(4)
C6 C1 C2 122.4(4)
C1 C2 C3 118.3(4)
C1 C2 H2A 120.9
C3 C2 H2A 120.9
C2 C3 C4 121.4(4)
C2 C3 H3A 119.3
C4 C3 H3A 119.3
C3 C4 C5 118.2(4)
C3 C4 C7 117.9(4)
C5 C4 C7 123.9(4)
C6 C5 C4 120.2(4)
C6 C5 H5A 119.9
C4 C5 H5A 119.9
C1 C6 C5 119.5(4)
C1 C6 H6A 120.3
C5 C6 H6A 120.3
C8 C7 C4 131.0(4)
C8 C7 H7A 114.5
C4 C7 H7A 114.5
C7 C8 C9 120.4(4)
C7 C8 S 129.9(3)
C9 C8 S 109.6(3)
O2 C9 N 124.0(4)
O2 C9 C8 125.1(4)
N C9 C8 110.9(4)
O1 C10 N 124.9(4)
O1 C10 S 126.1(4)
N C10 S 109.0(3)

loop_
_geom_bond_atom_site_label_1
_geom_bond_atom_site_label_2
_geom_bond_distance
S C8 1.739(4)
S C10 1.770(5)
F C1 1.346(5)
O1 C10 1.191(6)
O2 C9 1.237(5)
N C9 1.364(6)
N C10 1.375(6)
N H0A 0.8600
C1 C6 1.358(6)
C1 C2 1.366(7)
C2 C3 1.375(6)
C2 H2A 0.9300
C3 C4 1.391(6)
C3 H3A 0.9300
C4 C5 1.396(6)
C4 C7 1.445(6)
C5 C6 1.376(6)
C5 H5A 0.9300
C6 H6A 0.9300
C7 C8 1.340(6)
C7 H7A 0.9300
C8 C9 1.475(6)

loop_
_geom_hbond_atom_site_label_D
_geom_hbond_atom_site_label_H
_geom_hbond_atom_site_label_A
_geom_hbond_site_symmetry_A
_geom_hbond_distance_DH
_geom_hbond_distance_HA
_geom_hbond_distance_DA
_geom_hbond_angle_DHA
N H0A O2 10_554 0.86 1.98 2.830(5) 171.00
C5 H5A S . 0.93 2.54 3.241(5) 133.00
C7 H7A O2 . 0.93 2.50 2.870(5) 104.00

loop_
_geom_torsion_atom_site_label_1
_geom_torsion_atom_site_label_2
_geom_torsion_atom_site_label_3
_geom_torsion_atom_site_label_4
_geom_torsion
F C1 C2 C3 179.1(5)
C6 C1 C2 C3 -2.2(9)
C1 C2 C3 C4 2.1(9)
C2 C3 C4 C5 -1.0(8)
C2 C3 C4 C7 179.8(5)
C3 C4 C5 C6 0.0(8)
C7 C4 C5 C6 179.1(5)
F C1 C6 C5 179.8(5)
C2 C1 C6 C5 1.2(9)
C4 C5 C6 C1 -0.1(9)
C3 C4 C7 C8 -174.7(5)
C5 C4 C7 C8 6.3(9)
C4 C7 C8 C9 179.3(5)
C4 C7 C8 S 0.6(9)
C10 S C8 C7 177.2(5)
C10 S C8 C9 -1.5(4)
C10 N C9 O2 177.5(5)
C10 N C9 C8 -1.9(6)
C7 C8 C9 O2 3.9(8)
S C8 C9 O2 -177.2(4)
C7 C8 C9 N -176.7(4)
S C8 C9 N 2.2(5)
C9 N C10 O1 178.9(6)
C9 N C10 S 0.7(6)
C8 S C10 O1 -177.6(6)
C8 S C10 N 0.6(5)

loop_
_cod_related_entry_id
_cod_related_entry_database
_cod_related_entry_code
1 ChemSpider 1041377
